data_7106655
loop_
_publ_author_name
'Yuan-Yuan Zhu'
'Xiao Guo'
'Chang Cui'
'Bing-Wu Wang'
'Zhe-Ming Wang'
'Song Gao'

_publ_section_title
;
 An Enantiopure Fe(III)4 Single Molecule Magnet
;
_journal_name_full Chem.Commun.
_journal_page_first 8049
_journal_paper_doi 10.1039/c1cc12831k
_journal_volume 47
_journal_year 2011
_chemical_absolute_configuration ad
_chemical_formula_sum 'C105 H115 Fe4 N11 O18'
_chemical_formula_weight 2042.48
_chemical_name_systematic
;
?
;
_space_group_IT_number 4
_symmetry_cell_setting monoclinic
_symmetry_space_group_name_Hall 'P 2yb'
_symmetry_space_group_name_H-M 'P 1 21 1'
_atom_sites_solution_hydrogens geom
_atom_sites_solution_primary direct
_atom_sites_solution_secondary difmap
_audit_creation_method SHELXL-97
_cell_angle_alpha 90.00
_cell_angle_beta 103.277(2)
_cell_angle_gamma 90.00
_cell_formula_units_Z 2
_cell_length_a 14.705(3)
_cell_length_b 23.293(4)
_cell_length_c 15.049(3)
_cell_measurement_reflns_used 16176
_cell_measurement_temperature 173(2)
_cell_measurement_theta_max 27.4838
_cell_measurement_theta_min 1.4228
_cell_volume 5016.9(17)
_computing_cell_refinement 'CrystalClear (Rigaku Inc., 2007)'
_computing_data_collection 'CrystalClear (Rigaku Inc., 2007)'
_computing_data_reduction 'CrystalClear (Rigaku Inc., 2007)'
_computing_molecular_graphics 'Bruker SHELXTL V5.1 (Sheldrick, 1998)'
_computing_publication_material 'SHELXL-97 (Sheldrick, 1997)'
_computing_structure_refinement 'SHELXL-97 (Sheldrick, 1997)'
_computing_structure_solution 'SHELXS-97 (Sheldrick, 1990)'
_diffrn_ambient_temperature 173(2)
_diffrn_detector_area_resol_mean 28.5714
_diffrn_measured_fraction_theta_full 0.998
_diffrn_measured_fraction_theta_max 0.998
_diffrn_measurement_device_type Saturn724+CCD
_diffrn_measurement_method '\w scans at fixed\c=45\%'
_diffrn_radiation_monochromator graphite
_diffrn_radiation_source 'fine-focus sealed tube'
_diffrn_radiation_type MoK\a
_diffrn_radiation_wavelength 0.71073
_diffrn_reflns_av_R_equivalents 0.0548
_diffrn_reflns_av_sigmaI/netI 0.0665
_diffrn_reflns_limit_h_max 18
_diffrn_reflns_limit_h_min -19
_diffrn_reflns_limit_k_max 30
_diffrn_reflns_limit_k_min -30
_diffrn_reflns_limit_l_max 19
_diffrn_reflns_limit_l_min -19
_diffrn_reflns_number 61906
_diffrn_reflns_theta_full 27.48
_diffrn_reflns_theta_max 27.48
_diffrn_reflns_theta_min 1.75
_diffrn_standards_decay_% none
_exptl_absorpt_coefficient_mu 0.639
_exptl_absorpt_correction_T_max 0.7566
_exptl_absorpt_correction_T_min 0.6763
_exptl_absorpt_correction_type numerical
_exptl_absorpt_process_details 'CrystalClear (Rigaku Inc., 2008)'
_exptl_crystal_colour brown
_exptl_crystal_density_diffrn 1.352
_exptl_crystal_density_method 'not measured'
_exptl_crystal_description block
_exptl_crystal_F_000 2140
_exptl_crystal_size_max 0.38
_exptl_crystal_size_mid 0.37
_exptl_crystal_size_min 0.25
_refine_diff_density_max 0.710
_refine_diff_density_min -0.439
_refine_diff_density_rms 0.061
_refine_ls_abs_structure_details 'Flack H D (1983), Acta Cryst. A39, 876-881'
_refine_ls_abs_structure_Flack 0.047(10)
_refine_ls_extinction_method SHELXL
_refine_ls_goodness_of_fit_ref 1.123
_refine_ls_hydrogen_treatment constr
_refine_ls_matrix_type full
_refine_ls_number_parameters 1251
_refine_ls_number_reflns 22830
_refine_ls_number_restraints 4
_refine_ls_restrained_S_all 1.123
_refine_ls_R_factor_all 0.0634
_refine_ls_R_factor_gt 0.0589
_refine_ls_shift/su_max 0.001
_refine_ls_shift/su_mean 0.000
_refine_ls_structure_factor_coef Fsqd
_refine_ls_weighting_details 'calc w=1/[\s^2^(Fo^2^)+(0.0357P)^2^+3.2699P] where P=(Fo^2^+2Fc^2^)/3'
_refine_ls_weighting_scheme calc
_refine_ls_wR_factor_gt 0.1230
_refine_ls_wR_factor_ref 0.1265
_reflns_number_gt 21347
_reflns_number_total 22830
_reflns_threshold_expression >2sigma(I)
_cod_data_source_file c1cc12831k.txt
_cod_data_source_block 1
_cod_depositor_comments
;
The following automatic conversions were performed:

'_refine_ls_hydrogen_treatment' value 'constr.' was replaced with the
value 'constr' as specified in the replacement file
'src/cod-tools/trunk/data/replacement-values/replacement_values.lst'.

Automatic conversion script
Id: cif_fix_values 5376 2017-05-30 11:51:03Z andrius 
;
_cod_original_cell_volume 5016.8(17)
_cod_original_sg_symbol_H-M P2(1)
_cod_database_code 7106655

loop_
_symmetry_equiv_pos_as_xyz
'x, y, z'
'-x, y+1/2, -z'

loop_
_atom_site_label
_atom_site_type_symbol
_atom_site_fract_x
_atom_site_fract_y
_atom_site_fract_z
_atom_site_U_iso_or_equiv
_atom_site_adp_type
_atom_site_occupancy
_atom_site_symmetry_multiplicity
_atom_site_calc_flag
_atom_site_refinement_flags
_atom_site_disorder_assembly
_atom_site_disorder_group
Fe1 Fe 0.63329(3) 0.44252(2) 0.87032(3) 0.02422(11) Uani 1 1 d . . .
Fe2 Fe 0.76615(4) 0.40940(2) 1.06647(3) 0.02643(12) Uani 1 1 d . . .
Fe3 Fe 0.42176(4) 0.48205(2) 0.87442(4) 0.02786(12) Uani 1 1 d . . .
Fe4 Fe 0.71108(4) 0.43518(2) 0.68656(3) 0.02578(11) Uani 1 1 d . . .
O1 O 0.80724(19) 0.45950(13) 1.16923(18) 0.0357(7) Uani 1 1 d . . .
O2 O 0.67538(18) 0.37578(11) 0.95810(17) 0.0266(5) Uani 1 1 d . . .
O3 O 0.81798(19) 0.33670(13) 1.11466(19) 0.0348(6) Uani 1 1 d . . .
O4 O 0.73102(17) 0.47463(11) 0.97610(16) 0.0274(5) Uani 1 1 d . . .
O5 O 0.3534(2) 0.55269(12) 0.84104(19) 0.0359(7) Uani 1 1 d . . .
O6 O 0.50204(17) 0.41358(11) 0.85933(17) 0.0276(5) Uani 1 1 d . . .
O7 O 0.32965(18) 0.43771(14) 0.91727(18) 0.0361(6) Uani 1 1 d . . .
O8 O 0.55173(19) 0.51231(11) 0.87849(18) 0.0288(6) Uani 1 1 d . . .
O9 O 0.80968(18) 0.47973(12) 0.65630(18) 0.0325(6) Uani 1 1 d . . .
O10 O 0.64521(18) 0.38871(11) 0.76653(17) 0.0268(5) Uani 1 1 d . . .
O11 O 0.6789(2) 0.38475(12) 0.58158(19) 0.0343(6) Uani 1 1 d . . .
O12 O 0.69251(18) 0.48934(11) 0.78551(16) 0.0272(5) Uani 1 1 d . . .
O13 O 0.0384(3) 0.56757(16) 0.3918(3) 0.0592(10) Uani 1 1 d . . .
O14 O 0.3333(3) 0.53254(18) 0.4233(3) 0.0655(11) Uani 1 1 d . . .
O15 O 0.1223(5) 0.3315(3) 0.2686(5) 0.129(2) Uani 1 1 d . . .
O16 O 0.9464(3) 0.24563(16) 0.4476(3) 0.0594(10) Uani 1 1 d . . .
O17 O 0.1058(3) 0.29757(16) 0.8384(3) 0.0622(10) Uani 1 1 d . . .
O18 O 0.0631(3) 0.1544(3) 0.5415(5) 0.119(2) Uani 1 1 d D . .
N1 N 0.6458(2) 0.39261(13) 1.1200(2) 0.0259(6) Uani 1 1 d . . .
N2 N 0.8866(2) 0.41802(14) 1.0111(2) 0.0280(7) Uani 1 1 d . . .
N3 N 0.3726(2) 0.45851(13) 0.7334(2) 0.0265(6) Uani 1 1 d . . .
N4 N 0.4703(2) 0.50934(14) 1.0132(2) 0.0274(7) Uani 1 1 d . . .
N5 N 0.8159(2) 0.37697(13) 0.7522(2) 0.0259(6) Uani 1 1 d . . .
N6 N 0.5982(2) 0.48779(13) 0.6179(2) 0.0254(6) Uani 1 1 d . . .
N7 N 0.0864(3) 0.4754(2) 0.4147(3) 0.0529(10) Uani 1 1 d . . .
N8 N 0.3820(3) 0.5996(2) 0.3345(3) 0.0667(14) Uani 1 1 d . . .
N9 N 0.1422(4) 0.2332(3) 0.2925(4) 0.0804(17) Uani 1 1 d . . .
N10 N 0.8827(3) 0.33513(17) 0.4350(3) 0.0443(9) Uani 1 1 d . . .
N11 N 0.1505(3) 0.2046(2) 0.8570(4) 0.0631(13) Uani 1 1 d . . .
C1 C 0.7730(3) 0.47436(17) 1.2394(2) 0.0308(8) Uani 1 1 d . . .
C2 C 0.6882(3) 0.45221(17) 1.2552(3) 0.0298(8) Uani 1 1 d . . .
C3 C 0.6293(3) 0.41202(17) 1.1942(3) 0.0287(8) Uani 1 1 d . . .
H3 H 0.5753 0.3994 1.2104 0.034 Uiso 1 1 calc R . .
C4 C 0.5746(3) 0.35577(16) 1.0600(3) 0.0268(8) Uani 1 1 d . . .
H4 H 0.5228 0.3807 1.0301 0.032 Uiso 1 1 calc R . .
C5 C 0.6203(3) 0.33241(16) 0.9862(3) 0.0283(8) Uani 1 1 d . . .
H5A H 0.6594 0.2998 1.0097 0.034 Uiso 1 1 calc R . .
H5B H 0.5726 0.3196 0.9343 0.034 Uiso 1 1 calc R . .
C6 C 0.8809(3) 0.30261(17) 1.0922(3) 0.0315(8) Uani 1 1 d . . .
C7 C 0.9458(3) 0.32085(17) 1.0423(3) 0.0323(9) Uani 1 1 d . . .
C8 C 0.9456(3) 0.37819(17) 1.0053(3) 0.0295(8) Uani 1 1 d . . .
H8 H 0.9921 0.3870 0.9746 0.035 Uiso 1 1 calc R . .
C9 C 0.8902(3) 0.47282(17) 0.9610(3) 0.0295(8) Uani 1 1 d . . .
H9 H 0.8778 0.4640 0.8956 0.035 Uiso 1 1 calc R . .
C10 C 0.8101(3) 0.51027(17) 0.9773(3) 0.0301(8) Uani 1 1 d . . .
H10A H 0.8288 0.5295 1.0358 0.036 Uiso 1 1 calc R . .
H10B H 0.7945 0.5393 0.9300 0.036 Uiso 1 1 calc R . .
C11 C 0.3047(3) 0.57464(17) 0.7649(3) 0.0303(8) Uani 1 1 d . . .
C12 C 0.2959(3) 0.54821(17) 0.6784(3) 0.0305(8) Uani 1 1 d . . .
C13 C 0.3317(3) 0.49156(17) 0.6676(3) 0.0299(8) Uani 1 1 d . . .
H13 H 0.3248 0.4778 0.6084 0.036 Uiso 1 1 calc R . .
C14 C 0.4051(3) 0.40112(16) 0.7090(3) 0.0280(8) Uani 1 1 d . . .
H14 H 0.4532 0.4071 0.6744 0.034 Uiso 1 1 calc R . .
C15 C 0.4512(3) 0.37218(16) 0.8006(3) 0.0292(8) Uani 1 1 d . . .
H15A H 0.4036 0.3555 0.8278 0.035 Uiso 1 1 calc R . .
H15B H 0.4926 0.3417 0.7903 0.035 Uiso 1 1 calc R . .
C16 C 0.3078(3) 0.43130(18) 0.9969(3) 0.0331(9) Uani 1 1 d . . .
C17 C 0.3573(3) 0.45789(19) 1.0781(3) 0.0344(9) Uani 1 1 d . . .
C18 C 0.4363(3) 0.49461(17) 1.0812(3) 0.0309(8) Uani 1 1 d . . .
H18 H 0.4659 0.5092 1.1380 0.037 Uiso 1 1 calc R . .
C19 C 0.5571(3) 0.54488(16) 1.0313(3) 0.0270(8) Uani 1 1 d . . .
H19 H 0.6091 0.5207 1.0628 0.032 Uiso 1 1 calc R . .
C20 C 0.5737(3) 0.56026(16) 0.9368(3) 0.0289(8) Uani 1 1 d . . .
H20A H 0.5347 0.5926 0.9114 0.035 Uiso 1 1 calc R . .
H20B H 0.6385 0.5711 0.9424 0.035 Uiso 1 1 calc R . .
C21 C 0.9015(3) 0.47712(18) 0.6807(3) 0.0291(8) Uani 1 1 d . . .
C22 C 0.9507(3) 0.42952(17) 0.7273(3) 0.0299(8) Uani 1 1 d . . .
C23 C 0.9050(3) 0.38152(17) 0.7597(3) 0.0292(8) Uani 1 1 d . . .
H23 H 0.9425 0.3516 0.7882 0.035 Uiso 1 1 calc R . .
C24 C 0.7813(3) 0.32737(16) 0.7962(3) 0.0263(8) Uani 1 1 d . . .
H24 H 0.8009 0.3324 0.8625 0.032 Uiso 1 1 calc R . .
C25 C 0.6738(3) 0.33069(16) 0.7687(3) 0.0266(8) Uani 1 1 d . . .
H25A H 0.6514 0.3135 0.7089 0.032 Uiso 1 1 calc R . .
H25B H 0.6473 0.3095 0.8122 0.032 Uiso 1 1 calc R . .
C26 C 0.6060(3) 0.38047(18) 0.5136(3) 0.0319(9) Uani 1 1 d . . .
C27 C 0.5330(3) 0.42212(16) 0.4950(3) 0.0299(8) Uani 1 1 d . . .
C28 C 0.5335(3) 0.47315(17) 0.5482(2) 0.0281(8) Uani 1 1 d . . .
H28 H 0.4828 0.4978 0.5310 0.034 Uiso 1 1 calc R . .
C29 C 0.5865(3) 0.54118(16) 0.6681(3) 0.0289(8) Uani 1 1 d . . .
H29 H 0.5300 0.5371 0.6916 0.035 Uiso 1 1 calc R . .
C30 C 0.6700(3) 0.54472(16) 0.7493(3) 0.0298(8) Uani 1 1 d . . .
H30A H 0.7231 0.5610 0.7301 0.036 Uiso 1 1 calc R . .
H30B H 0.6552 0.5695 0.7958 0.036 Uiso 1 1 calc R . .
C31 C 0.8221(3) 0.51478(19) 1.3019(3) 0.0376(9) Uani 1 1 d . . .
H31 H 0.8777 0.5302 1.2929 0.045 Uiso 1 1 calc R . .
C32 C 0.7890(4) 0.5319(2) 1.3764(3) 0.0465(11) Uani 1 1 d . . .
H32 H 0.8218 0.5592 1.4163 0.056 Uiso 1 1 calc R . .
C33 C 0.7069(4) 0.5087(2) 1.3926(3) 0.0508(13) Uani 1 1 d . . .
H33 H 0.6861 0.5196 1.4440 0.061 Uiso 1 1 calc R . .
C34 C 0.6575(3) 0.46999(19) 1.3328(3) 0.0403(10) Uani 1 1 d . . .
H34 H 0.6023 0.4550 1.3433 0.048 Uiso 1 1 calc R . .
C35 C 0.5339(3) 0.30807(17) 1.1074(3) 0.0296(8) Uani 1 1 d . . .
C36 C 0.5917(3) 0.26764(18) 1.1612(3) 0.0348(9) Uani 1 1 d . . .
H36 H 0.6563 0.2708 1.1708 0.042 Uiso 1 1 calc R . .
C37 C 0.5530(4) 0.22304(19) 1.2000(3) 0.0421(11) Uani 1 1 d . . .
H37 H 0.5919 0.1965 1.2363 0.051 Uiso 1 1 calc R . .
C38 C 0.4573(4) 0.2171(2) 1.1860(3) 0.0449(11) Uani 1 1 d . . .
H38 H 0.4317 0.1865 1.2118 0.054 Uiso 1 1 calc R . .
C39 C 0.4001(3) 0.2574(2) 1.1327(4) 0.0493(12) Uani 1 1 d . . .
H39 H 0.3356 0.2540 1.1231 0.059 Uiso 1 1 calc R . .
C40 C 0.4383(3) 0.3027(2) 1.0937(3) 0.0413(10) Uani 1 1 d . . .
H40 H 0.3993 0.3295 1.0581 0.050 Uiso 1 1 calc R . .
C41 C 0.8842(3) 0.24464(19) 1.1204(3) 0.0434(11) Uani 1 1 d . . .
H41 H 0.8419 0.2318 1.1534 0.052 Uiso 1 1 calc R . .
C42 C 0.9485(4) 0.2065(2) 1.1002(4) 0.0501(12) Uani 1 1 d . . .
H42 H 0.9493 0.1686 1.1196 0.060 Uiso 1 1 calc R . .
C43 C 1.0125(4) 0.2252(2) 1.0505(4) 0.0499(12) Uani 1 1 d . . .
H43 H 1.0556 0.1996 1.0362 0.060 Uiso 1 1 calc R . .
C44 C 1.0111(3) 0.2814(2) 1.0231(3) 0.0437(11) Uani 1 1 d . . .
H44 H 1.0544 0.2937 0.9909 0.052 Uiso 1 1 calc R . .
C45 C 0.9846(3) 0.50187(17) 0.9877(3) 0.0299(8) Uani 1 1 d . . .
C46 C 1.0267(3) 0.5228(2) 0.9215(3) 0.0401(10) Uani 1 1 d . . .
H46 H 0.9960 0.5198 0.8603 0.048 Uiso 1 1 calc R . .
C47 C 1.1151(3) 0.5484(2) 0.9453(4) 0.0488(12) Uani 1 1 d . . .
H47 H 1.1432 0.5621 0.9001 0.059 Uiso 1 1 calc R . .
C48 C 1.1595(3) 0.5531(2) 1.0347(4) 0.0527(13) Uani 1 1 d . . .
H48 H 1.2183 0.5699 1.0503 0.063 Uiso 1 1 calc R . .
C49 C 1.1190(4) 0.5334(2) 1.1020(4) 0.0517(13) Uani 1 1 d . . .
H49 H 1.1498 0.5368 1.1631 0.062 Uiso 1 1 calc R . .
C50 C 1.0304(3) 0.5079(2) 1.0775(3) 0.0433(11) Uani 1 1 d . . .
H50 H 1.0022 0.4949 1.1229 0.052 Uiso 1 1 calc R . .
C51 C 0.2576(3) 0.62751(18) 0.7674(3) 0.0367(9) Uani 1 1 d . . .
H51 H 0.2597 0.6450 0.8234 0.044 Uiso 1 1 calc R . .
C52 C 0.2090(3) 0.65346(19) 0.6886(3) 0.0414(10) Uani 1 1 d . . .
H52 H 0.1791 0.6883 0.6923 0.050 Uiso 1 1 calc R . .
C53 C 0.2037(3) 0.6286(2) 0.6038(3) 0.0424(11) Uani 1 1 d . . .
H53 H 0.1715 0.6468 0.5509 0.051 Uiso 1 1 calc R . .
C54 C 0.2469(3) 0.57649(19) 0.5991(3) 0.0350(9) Uani 1 1 d . . .
H54 H 0.2435 0.5597 0.5424 0.042 Uiso 1 1 calc R . .
C55 C 0.3298(3) 0.36331(17) 0.6530(3) 0.0291(8) Uani 1 1 d . . .
C56 C 0.3401(3) 0.33992(19) 0.5710(3) 0.0372(9) Uani 1 1 d . . .
H56 H 0.3923 0.3492 0.5489 0.045 Uiso 1 1 calc R . .
C57 C 0.2739(4) 0.3033(2) 0.5222(3) 0.0488(12) Uani 1 1 d . . .
H57 H 0.2823 0.2876 0.4679 0.059 Uiso 1 1 calc R . .
C58 C 0.1953(4) 0.2897(2) 0.5529(4) 0.0490(12) Uani 1 1 d . . .
H58 H 0.1504 0.2652 0.5190 0.059 Uiso 1 1 calc R . .
C59 C 0.1837(3) 0.3123(2) 0.6335(3) 0.0454(11) Uani 1 1 d . . .
H59 H 0.1309 0.3029 0.6545 0.055 Uiso 1 1 calc R . .
C60 C 0.2506(3) 0.3495(2) 0.6844(3) 0.0393(10) Uani 1 1 d . . .
H60 H 0.2422 0.3649 0.7390 0.047 Uiso 1 1 calc R . .
C61 C 0.2327(3) 0.39459(19) 1.0016(3) 0.0376(10) Uani 1 1 d . . .
H61 H 0.1988 0.3768 0.9491 0.045 Uiso 1 1 calc R . .
C62 C 0.2097(3) 0.3852(2) 1.0842(3) 0.0439(11) Uani 1 1 d . . .
H62 H 0.1597 0.3611 1.0861 0.053 Uiso 1 1 calc R . .
C63 C 0.2591(3) 0.4105(2) 1.1651(3) 0.0482(11) Uani 1 1 d . . .
H63 H 0.2431 0.4030 1.2203 0.058 Uiso 1 1 calc R . .
C64 C 0.3323(3) 0.4470(2) 1.1614(3) 0.0412(10) Uani 1 1 d . . .
H64 H 0.3655 0.4646 1.2145 0.049 Uiso 1 1 calc R . .
C65 C 0.5548(3) 0.59773(17) 1.0891(3) 0.0317(9) Uani 1 1 d . . .
C66 C 0.6201(4) 0.6049(2) 1.1704(3) 0.0450(11) Uani 1 1 d . . .
H66 H 0.6631 0.5758 1.1912 0.054 Uiso 1 1 calc R . .
C67 C 0.6230(5) 0.6550(2) 1.2218(4) 0.0672(18) Uani 1 1 d . . .
H67 H 0.6675 0.6592 1.2764 0.081 Uiso 1 1 calc R . .
C68 C 0.5604(6) 0.6972(3) 1.1918(5) 0.086(2) Uani 1 1 d . . .
H68 H 0.5631 0.7310 1.2253 0.104 Uiso 1 1 calc R . .
C69 C 0.4920(6) 0.6909(3) 1.1112(5) 0.084(2) Uani 1 1 d . . .
H69 H 0.4479 0.7196 1.0920 0.100 Uiso 1 1 calc R . .
C70 C 0.4903(4) 0.6413(2) 1.0602(4) 0.0576(15) Uani 1 1 d . . .
H70 H 0.4454 0.6370 1.0059 0.069 Uiso 1 1 calc R . .
C71 C 0.9547(3) 0.52304(18) 0.6589(3) 0.0377(10) Uani 1 1 d . . .
H71 H 0.9246 0.5545 0.6273 0.045 Uiso 1 1 calc R . .
C72 C 1.0513(3) 0.5219(2) 0.6839(3) 0.0427(11) Uani 1 1 d . . .
H72 H 1.0849 0.5531 0.6699 0.051 Uiso 1 1 calc R . .
C73 C 1.0988(3) 0.4753(2) 0.7293(3) 0.0444(11) Uani 1 1 d . . .
H73 H 1.1637 0.4751 0.7458 0.053 Uiso 1 1 calc R . .
C74 C 1.0493(3) 0.4296(2) 0.7495(3) 0.0384(10) Uani 1 1 d . . .
H74 H 1.0811 0.3978 0.7786 0.046 Uiso 1 1 calc R . .
C75 C 0.8178(3) 0.27022(16) 0.7721(3) 0.0289(8) Uani 1 1 d . . .
C76 C 0.8459(3) 0.22950(18) 0.8389(3) 0.0394(10) Uani 1 1 d . . .
H76 H 0.8425 0.2374 0.8986 0.047 Uiso 1 1 calc R . .
C77 C 0.8796(4) 0.1761(2) 0.8176(4) 0.0567(14) Uani 1 1 d . . .
H77 H 0.8983 0.1486 0.8629 0.068 Uiso 1 1 calc R . .
C78 C 0.8847(4) 0.1646(2) 0.7293(5) 0.0598(15) Uani 1 1 d . . .
H78 H 0.9085 0.1297 0.7151 0.072 Uiso 1 1 calc R . .
C79 C 0.8542(3) 0.2056(2) 0.6604(4) 0.0506(13) Uani 1 1 d . . .
H79 H 0.8565 0.1977 0.6004 0.061 Uiso 1 1 calc R . .
C80 C 0.8207(3) 0.2577(2) 0.6825(3) 0.0417(10) Uani 1 1 d . . .
H80 H 0.7999 0.2847 0.6369 0.050 Uiso 1 1 calc R . .
C81 C 0.5983(4) 0.3326(2) 0.4549(3) 0.0439(11) Uani 1 1 d . . .
H81 H 0.6454 0.3051 0.4652 0.053 Uiso 1 1 calc R . .
C82 C 0.5225(4) 0.3261(2) 0.3828(3) 0.0495(12) Uani 1 1 d . . .
H82 H 0.5195 0.2941 0.3452 0.059 Uiso 1 1 calc R . .
C83 C 0.4505(4) 0.3657(2) 0.3647(3) 0.0462(11) Uani 1 1 d . . .
H83 H 0.3996 0.3605 0.3158 0.055 Uiso 1 1 calc R . .
C84 C 0.4556(3) 0.4131(2) 0.4204(3) 0.0367(9) Uani 1 1 d . . .
H84 H 0.4073 0.4398 0.4089 0.044 Uiso 1 1 calc R . .
C85 C 0.5755(3) 0.59404(17) 0.6086(3) 0.0319(9) Uani 1 1 d . . .
C86 C 0.6473(3) 0.61014(18) 0.5671(3) 0.0378(10) Uani 1 1 d . . .
H86 H 0.7011 0.5879 0.5743 0.045 Uiso 1 1 calc R . .
C87 C 0.6371(4) 0.6600(2) 0.5147(3) 0.0557(14) Uani 1 1 d . . .
H87 H 0.6848 0.6712 0.4871 0.067 Uiso 1 1 calc R . .
C88 C 0.5580(5) 0.6927(2) 0.5032(4) 0.073(2) Uani 1 1 d . . .
H88 H 0.5526 0.7261 0.4684 0.088 Uiso 1 1 calc R . .
C89 C 0.4866(5) 0.6768(2) 0.5426(4) 0.0654(16) Uani 1 1 d . . .
H89 H 0.4325 0.6988 0.5336 0.079 Uiso 1 1 calc R . .
C90 C 0.4951(4) 0.6278(2) 0.5956(4) 0.0479(12) Uani 1 1 d . . .
H90 H 0.4468 0.6173 0.6229 0.058 Uiso 1 1 calc R . .
C91 C 0.0545(4) 0.5241(2) 0.4380(3) 0.0492(12) Uani 1 1 d . . .
H91 H 0.0428 0.5258 0.4961 0.059 Uiso 1 1 calc R . .
C92 C 0.1081(7) 0.4703(3) 0.3268(5) 0.115(3) Uani 1 1 d . . .
H92A H 0.0830 0.5027 0.2898 0.172 Uiso 1 1 calc R . .
H92B H 0.0810 0.4357 0.2978 0.172 Uiso 1 1 calc R . .
H92C H 0.1746 0.4692 0.3341 0.172 Uiso 1 1 calc R . .
C93 C 0.1077(5) 0.4266(3) 0.4757(5) 0.081(2) Uani 1 1 d . . .
H93A H 0.0976 0.4367 0.5345 0.121 Uiso 1 1 calc R . .
H93B H 0.1718 0.4156 0.4819 0.121 Uiso 1 1 calc R . .
H93C H 0.0678 0.3950 0.4512 0.121 Uiso 1 1 calc R . .
C94 C 0.3255(5) 0.5771(3) 0.3797(5) 0.090(3) Uani 1 1 d . . .
H94 H 0.2713 0.5979 0.3787 0.108 Uiso 1 1 calc R . .
C95 C 0.4688(4) 0.5713(3) 0.3367(4) 0.0692(17) Uani 1 1 d . . .
H95A H 0.5177 0.5896 0.3808 0.104 Uiso 1 1 calc R . .
H95B H 0.4827 0.5734 0.2775 0.104 Uiso 1 1 calc R . .
H95C H 0.4642 0.5318 0.3532 0.104 Uiso 1 1 calc R . .
C96 C 0.3700(6) 0.6561(4) 0.2921(7) 0.158(6) Uani 1 1 d . . .
H96A H 0.3620 0.6522 0.2272 0.237 Uiso 1 1 calc R . .
H96B H 0.4243 0.6791 0.3161 0.237 Uiso 1 1 calc R . .
H96C H 0.3159 0.6744 0.3049 0.237 Uiso 1 1 calc R . .
C97 C 0.0948(6) 0.2848(3) 0.2939(5) 0.091(2) Uani 1 1 d . . .
H97 H 0.0399 0.2846 0.3148 0.110 Uiso 1 1 calc R . .
C98 C 0.2212(5) 0.2327(4) 0.2599(5) 0.097(3) Uani 1 1 d . . .
H98A H 0.2161 0.2035 0.2141 0.145 Uiso 1 1 calc R . .
H98B H 0.2742 0.2249 0.3090 0.145 Uiso 1 1 calc R . .
H98C H 0.2290 0.2694 0.2337 0.145 Uiso 1 1 calc R . .
C99 C 0.1007(5) 0.1833(3) 0.3197(5) 0.082(2) Uani 1 1 d . . .
H99A H 0.1002 0.1533 0.2759 0.124 Uiso 1 1 calc R . .
H99B H 0.0377 0.1917 0.3234 0.124 Uiso 1 1 calc R . .
H99C H 0.1359 0.1710 0.3785 0.124 Uiso 1 1 calc R . .
C100 C 0.9302(3) 0.2915(2) 0.4800(3) 0.0471(11) Uani 1 1 d . . .
H100 H 0.9535 0.2963 0.5424 0.057 Uiso 1 1 calc R . .
C101 C 0.8656(5) 0.3878(3) 0.4779(4) 0.0693(17) Uani 1 1 d . . .
H10C H 0.7996 0.3925 0.4722 0.104 Uiso 1 1 calc R . .
H10D H 0.8891 0.4195 0.4490 0.104 Uiso 1 1 calc R . .
H10E H 0.8967 0.3867 0.5414 0.104 Uiso 1 1 calc R . .
C102 C 0.8447(6) 0.3310(3) 0.3386(4) 0.098(3) Uani 1 1 d . . .
H10F H 0.8654 0.2959 0.3161 0.147 Uiso 1 1 calc R . .
H10G H 0.8656 0.3630 0.3085 0.147 Uiso 1 1 calc R . .
H10H H 0.7777 0.3312 0.3267 0.147 Uiso 1 1 calc R . .
C103 C 0.0986(4) 0.2473(2) 0.8150(4) 0.0530(13) Uani 1 1 d . . .
H103 H 0.0528 0.2383 0.7632 0.064 Uiso 1 1 calc R . .
C104 C 0.1322(5) 0.1454(3) 0.8265(7) 0.103(3) Uani 1 1 d . . .
H10I H 0.0820 0.1446 0.7730 0.155 Uiso 1 1 calc R . .
H10J H 0.1151 0.1233 0.8741 0.155 Uiso 1 1 calc R . .
H10K H 0.1873 0.1293 0.8125 0.155 Uiso 1 1 calc R . .
C105 C 0.2240(5) 0.2146(3) 0.9356(5) 0.081(2) Uani 1 1 d . . .
H10L H 0.2826 0.2035 0.9228 0.122 Uiso 1 1 calc R . .
H10M H 0.2131 0.1924 0.9859 0.122 Uiso 1 1 calc R . .
H10N H 0.2259 0.2546 0.9510 0.122 Uiso 1 1 calc R . .
H18B H 0.024(4) 0.125(2) 0.555(5) 0.10(2) Uiso 1 1 d D . .
H18A H 0.023(4) 0.181(2) 0.503(5) 0.12(3) Uiso 1 1 d D . .

loop_
_atom_site_aniso_label
_atom_site_aniso_U_11
_atom_site_aniso_U_22
_atom_site_aniso_U_33
_atom_site_aniso_U_23
_atom_site_aniso_U_13
_atom_site_aniso_U_12
Fe1 0.0256(3) 0.0248(3) 0.0227(2) -0.0005(2) 0.0065(2) -0.0005(2)
Fe2 0.0263(3) 0.0308(3) 0.0228(2) 0.0000(2) 0.0071(2) -0.0009(2)
Fe3 0.0277(3) 0.0309(3) 0.0252(3) -0.0009(2) 0.0066(2) 0.0022(2)
Fe4 0.0276(3) 0.0273(3) 0.0230(2) 0.0002(2) 0.0069(2) 0.0022(2)
O1 0.0348(15) 0.0481(18) 0.0256(13) -0.0068(12) 0.0101(12) -0.0082(13)
O2 0.0318(14) 0.0270(13) 0.0220(12) 0.0015(10) 0.0082(11) -0.0026(11)
O3 0.0323(15) 0.0398(17) 0.0336(15) 0.0063(12) 0.0100(12) 0.0011(12)
O4 0.0264(13) 0.0304(14) 0.0246(12) -0.0007(11) 0.0043(10) -0.0027(11)
O5 0.0397(16) 0.0337(16) 0.0317(15) -0.0033(12) 0.0024(13) 0.0083(13)
O6 0.0261(13) 0.0261(13) 0.0299(13) -0.0009(11) 0.0048(11) -0.0002(11)
O7 0.0340(14) 0.0453(17) 0.0320(14) -0.0013(14) 0.0134(12) -0.0037(14)
O8 0.0326(14) 0.0259(14) 0.0294(14) -0.0036(11) 0.0102(11) 0.0015(11)
O9 0.0329(15) 0.0321(15) 0.0339(14) 0.0075(12) 0.0110(12) 0.0042(12)
O10 0.0293(14) 0.0260(13) 0.0259(13) -0.0015(10) 0.0083(11) 0.0013(11)
O11 0.0413(17) 0.0346(16) 0.0262(14) -0.0030(12) 0.0061(12) 0.0053(13)
O12 0.0331(14) 0.0270(14) 0.0220(12) 0.0004(10) 0.0073(11) 0.0010(11)
O13 0.071(3) 0.048(2) 0.056(2) 0.0030(18) 0.0074(19) -0.0061(18)
O14 0.067(3) 0.071(3) 0.065(2) 0.021(2) 0.030(2) 0.023(2)
O15 0.160(6) 0.086(4) 0.142(6) 0.011(4) 0.040(5) -0.024(4)
O16 0.064(2) 0.040(2) 0.070(3) 0.0063(18) 0.007(2) 0.0045(17)
O17 0.071(3) 0.047(2) 0.070(3) 0.0108(19) 0.018(2) 0.0008(18)
O18 0.059(3) 0.100(4) 0.193(7) 0.079(4) 0.022(4) 0.009(3)
N1 0.0286(16) 0.0232(16) 0.0272(16) -0.0004(12) 0.0092(13) -0.0023(12)
N2 0.0258(16) 0.0308(17) 0.0280(16) -0.0022(13) 0.0072(13) -0.0031(13)
N3 0.0259(16) 0.0280(16) 0.0254(15) -0.0014(12) 0.0052(12) -0.0001(12)
N4 0.0282(16) 0.0301(17) 0.0243(15) 0.0006(13) 0.0070(13) 0.0027(13)
N5 0.0290(17) 0.0262(16) 0.0237(15) -0.0022(12) 0.0086(13) -0.0021(12)
N6 0.0309(16) 0.0221(15) 0.0238(14) 0.0019(12) 0.0078(13) -0.0001(12)
N7 0.054(3) 0.057(3) 0.048(2) 0.006(2) 0.012(2) 0.006(2)
N8 0.046(3) 0.097(4) 0.059(3) 0.035(3) 0.017(2) 0.016(2)
N9 0.066(3) 0.101(5) 0.072(4) 0.026(3) 0.011(3) 0.004(3)
N10 0.051(2) 0.042(2) 0.039(2) -0.0010(17) 0.0091(18) 0.0026(18)
N11 0.053(3) 0.056(3) 0.078(3) -0.007(2) 0.010(3) 0.013(2)
C1 0.039(2) 0.030(2) 0.0231(17) -0.0017(15) 0.0071(16) 0.0001(17)
C2 0.033(2) 0.030(2) 0.0282(18) 0.0005(15) 0.0119(16) -0.0028(15)
C3 0.0299(19) 0.0283(19) 0.0306(18) 0.0049(16) 0.0126(15) 0.0011(16)
C4 0.0262(19) 0.0278(19) 0.0264(18) 0.0030(15) 0.0060(15) -0.0039(15)
C5 0.033(2) 0.0250(19) 0.0271(19) 0.0014(15) 0.0068(16) -0.0022(15)
C6 0.033(2) 0.030(2) 0.0284(19) 0.0017(15) 0.0019(16) 0.0008(16)
C7 0.030(2) 0.029(2) 0.037(2) -0.0017(16) 0.0061(17) 0.0002(16)
C8 0.0260(19) 0.034(2) 0.032(2) -0.0064(16) 0.0125(16) -0.0071(16)
C9 0.0296(19) 0.033(2) 0.0261(18) 0.0001(16) 0.0074(15) -0.0037(16)
C10 0.034(2) 0.027(2) 0.0292(19) -0.0016(15) 0.0072(16) -0.0079(16)
C11 0.030(2) 0.029(2) 0.033(2) 0.0019(16) 0.0087(16) 0.0007(16)
C12 0.027(2) 0.032(2) 0.033(2) 0.0023(16) 0.0070(16) -0.0015(16)
C13 0.0249(19) 0.039(2) 0.0278(18) 0.0017(16) 0.0095(15) -0.0041(16)
C14 0.0249(18) 0.030(2) 0.0325(19) -0.0026(15) 0.0132(15) -0.0003(15)
C15 0.0269(19) 0.0244(19) 0.037(2) -0.0015(16) 0.0083(16) -0.0007(15)
C16 0.0268(19) 0.035(2) 0.038(2) 0.0044(17) 0.0107(16) 0.0079(16)
C17 0.031(2) 0.042(2) 0.031(2) 0.0013(17) 0.0088(17) 0.0001(17)
C18 0.031(2) 0.036(2) 0.0267(18) 0.0004(15) 0.0078(16) 0.0024(16)
C19 0.0249(19) 0.0290(19) 0.0266(18) -0.0031(15) 0.0049(15) -0.0015(15)
C20 0.034(2) 0.0224(19) 0.031(2) -0.0025(15) 0.0096(16) -0.0013(15)
C21 0.0288(19) 0.032(2) 0.0295(18) -0.0022(16) 0.0125(16) -0.0018(16)
C22 0.0288(19) 0.031(2) 0.0324(19) 0.0004(16) 0.0123(16) 0.0009(15)
C23 0.031(2) 0.0277(19) 0.0277(19) -0.0018(15) 0.0053(16) 0.0018(15)
C24 0.031(2) 0.0255(19) 0.0241(17) -0.0009(14) 0.0096(15) 0.0016(15)
C25 0.0265(19) 0.0269(19) 0.0265(19) -0.0008(15) 0.0064(15) -0.0012(14)
C26 0.039(2) 0.033(2) 0.0232(18) -0.0016(15) 0.0074(16) -0.0003(17)
C27 0.036(2) 0.027(2) 0.0278(18) -0.0003(14) 0.0095(16) -0.0038(15)
C28 0.0296(19) 0.029(2) 0.0274(18) 0.0024(15) 0.0097(15) -0.0005(15)
C29 0.031(2) 0.0253(19) 0.032(2) -0.0009(15) 0.0113(16) 0.0010(15)
C30 0.040(2) 0.0241(19) 0.0264(19) 0.0023(15) 0.0104(17) 0.0009(16)
C31 0.042(2) 0.037(2) 0.035(2) -0.0046(18) 0.0098(19) -0.0065(19)
C32 0.056(3) 0.044(3) 0.037(2) -0.015(2) 0.005(2) -0.007(2)
C33 0.062(3) 0.056(3) 0.043(3) -0.015(2) 0.029(2) -0.006(3)
C34 0.045(3) 0.043(3) 0.036(2) -0.0099(19) 0.0173(19) -0.009(2)
C35 0.031(2) 0.0267(19) 0.032(2) 0.0033(15) 0.0092(17) 0.0025(15)
C36 0.036(2) 0.031(2) 0.039(2) 0.0049(17) 0.0128(19) 0.0045(17)
C37 0.059(3) 0.032(2) 0.040(2) 0.0145(18) 0.020(2) 0.004(2)
C38 0.056(3) 0.036(2) 0.048(3) -0.001(2) 0.022(2) -0.010(2)
C39 0.031(2) 0.059(3) 0.059(3) 0.016(2) 0.012(2) -0.012(2)
C40 0.029(2) 0.043(3) 0.050(3) 0.012(2) 0.006(2) -0.0002(18)
C41 0.045(3) 0.035(2) 0.049(3) 0.008(2) 0.009(2) -0.0007(19)
C42 0.058(3) 0.031(2) 0.059(3) 0.004(2) 0.008(3) 0.004(2)
C43 0.046(3) 0.042(3) 0.059(3) -0.006(2) 0.007(2) 0.008(2)
C44 0.042(3) 0.043(3) 0.048(3) -0.007(2) 0.013(2) 0.001(2)
C45 0.0268(19) 0.029(2) 0.034(2) -0.0049(16) 0.0067(16) -0.0038(15)
C46 0.040(2) 0.042(3) 0.042(2) 0.0003(19) 0.018(2) -0.0042(19)
C47 0.041(3) 0.043(3) 0.071(3) -0.004(2) 0.029(3) -0.013(2)
C48 0.032(2) 0.038(3) 0.087(4) 0.002(3) 0.012(3) -0.009(2)
C49 0.046(3) 0.039(3) 0.060(3) 0.004(2) -0.006(2) -0.013(2)
C50 0.045(3) 0.043(3) 0.038(2) 0.001(2) 0.003(2) -0.014(2)
C51 0.033(2) 0.032(2) 0.045(2) 0.0008(18) 0.0079(19) -0.0005(17)
C52 0.038(2) 0.030(2) 0.057(3) 0.006(2) 0.011(2) 0.0048(18)
C53 0.040(2) 0.044(3) 0.043(3) 0.015(2) 0.007(2) 0.004(2)
C54 0.034(2) 0.040(2) 0.031(2) 0.0035(17) 0.0079(17) -0.0012(18)
C55 0.030(2) 0.029(2) 0.0272(19) -0.0009(15) 0.0055(16) 0.0023(16)
C56 0.040(2) 0.040(2) 0.032(2) -0.0078(18) 0.0088(18) -0.0056(19)
C57 0.055(3) 0.046(3) 0.044(3) -0.018(2) 0.009(2) 0.000(2)
C58 0.050(3) 0.041(3) 0.051(3) -0.008(2) 0.003(2) -0.009(2)
C59 0.036(2) 0.053(3) 0.045(3) 0.003(2) 0.005(2) -0.012(2)
C60 0.035(2) 0.049(3) 0.034(2) 0.0005(19) 0.0077(18) -0.0028(19)
C61 0.030(2) 0.044(3) 0.039(2) 0.0055(18) 0.0088(18) -0.0002(17)
C62 0.030(2) 0.051(3) 0.052(3) 0.015(2) 0.013(2) 0.0016(19)
C63 0.043(3) 0.063(3) 0.043(2) 0.011(2) 0.018(2) -0.002(2)
C64 0.031(2) 0.058(3) 0.037(2) 0.010(2) 0.0118(17) 0.002(2)
C65 0.044(2) 0.0243(19) 0.031(2) -0.0029(15) 0.0158(18) -0.0020(16)
C66 0.059(3) 0.037(2) 0.040(2) -0.0110(19) 0.015(2) -0.011(2)
C67 0.112(5) 0.049(3) 0.045(3) -0.020(3) 0.025(3) -0.023(3)
C68 0.168(8) 0.039(3) 0.068(4) -0.015(3) 0.059(5) -0.013(4)
C69 0.151(7) 0.041(3) 0.072(4) 0.003(3) 0.052(5) 0.037(4)
C70 0.090(4) 0.040(3) 0.046(3) 0.002(2) 0.023(3) 0.025(3)
C71 0.045(3) 0.030(2) 0.043(2) 0.0033(18) 0.020(2) -0.0021(18)
C72 0.042(3) 0.040(3) 0.053(3) -0.002(2) 0.024(2) -0.010(2)
C73 0.032(2) 0.048(3) 0.057(3) -0.002(2) 0.018(2) -0.002(2)
C74 0.030(2) 0.041(3) 0.046(2) -0.0018(19) 0.0127(18) -0.0009(18)
C75 0.030(2) 0.0248(19) 0.032(2) -0.0015(15) 0.0079(16) -0.0011(15)
C76 0.048(3) 0.024(2) 0.046(2) 0.0003(17) 0.010(2) 0.0018(18)
C77 0.066(4) 0.031(3) 0.070(4) 0.008(2) 0.009(3) 0.011(2)
C78 0.052(3) 0.035(3) 0.092(5) -0.019(3) 0.016(3) 0.000(2)
C79 0.051(3) 0.046(3) 0.062(3) -0.023(2) 0.029(3) -0.008(2)
C80 0.052(3) 0.036(2) 0.039(2) -0.0085(19) 0.015(2) -0.003(2)
C81 0.057(3) 0.036(2) 0.037(2) -0.0025(19) 0.007(2) 0.004(2)
C82 0.071(3) 0.037(3) 0.037(2) -0.014(2) 0.004(2) -0.006(2)
C83 0.056(3) 0.042(3) 0.035(2) -0.0005(19) -0.002(2) -0.010(2)
C84 0.038(2) 0.038(2) 0.033(2) 0.0021(18) 0.0057(17) -0.0028(19)
C85 0.038(2) 0.0243(19) 0.031(2) -0.0006(15) 0.0025(17) 0.0036(16)
C86 0.051(3) 0.033(2) 0.029(2) 0.0008(17) 0.0078(19) -0.0042(19)
C87 0.076(4) 0.043(3) 0.042(3) 0.004(2) 0.001(3) -0.016(3)
C88 0.100(5) 0.034(3) 0.067(4) 0.017(3) -0.019(4) -0.008(3)
C89 0.073(4) 0.033(3) 0.080(4) 0.013(3) -0.003(3) 0.011(3)
C90 0.046(3) 0.034(2) 0.061(3) 0.003(2) 0.007(2) 0.005(2)
C91 0.052(3) 0.056(3) 0.039(3) -0.002(2) 0.010(2) -0.001(2)
C92 0.196(9) 0.090(6) 0.085(5) -0.014(4) 0.086(6) 0.014(6)
C93 0.097(5) 0.064(4) 0.072(4) 0.017(3) 0.000(4) 0.014(4)
C94 0.065(4) 0.115(6) 0.107(6) 0.058(5) 0.052(4) 0.047(4)
C95 0.067(4) 0.069(4) 0.079(4) -0.018(3) 0.033(3) 0.001(3)
C96 0.086(6) 0.203(11) 0.207(11) 0.169(9) 0.078(7) 0.075(6)
C97 0.113(7) 0.075(5) 0.086(5) 0.006(4) 0.023(5) -0.003(5)
C98 0.087(5) 0.136(7) 0.076(5) 0.008(5) 0.037(4) 0.005(5)
C99 0.092(5) 0.073(4) 0.077(5) 0.030(4) 0.008(4) -0.014(4)
C100 0.045(3) 0.053(3) 0.042(3) 0.009(2) 0.008(2) -0.007(2)
C101 0.090(5) 0.055(4) 0.066(4) -0.015(3) 0.023(3) 0.007(3)
C102 0.149(7) 0.074(5) 0.050(4) -0.011(3) -0.018(4) 0.047(5)
C103 0.058(3) 0.050(3) 0.054(3) 0.007(2) 0.019(3) 0.002(3)
C104 0.061(4) 0.053(4) 0.184(9) -0.028(5) 0.002(5) 0.014(3)
C105 0.075(4) 0.085(5) 0.076(4) -0.007(4) 0.003(4) 0.028(4)

loop_
_atom_type_symbol
_atom_type_description
_atom_type_scat_dispersion_real
_atom_type_scat_dispersion_imag
_atom_type_scat_source
C C 0.0033 0.0016 'International Tables Vol C Tables 4.2.6.8 and 6.1.1.4'
H H 0.0000 0.0000 'International Tables Vol C Tables 4.2.6.8 and 6.1.1.4'
N N 0.0061 0.0033 'International Tables Vol C Tables 4.2.6.8 and 6.1.1.4'
O O 0.0106 0.0060 'International Tables Vol C Tables 4.2.6.8 and 6.1.1.4'
Fe Fe 0.3463 0.8444 'International Tables Vol C Tables 4.2.6.8 and 6.1.1.4'

loop_
_geom_angle_atom_site_label_1
_geom_angle_atom_site_label_2
_geom_angle_atom_site_label_3
_geom_angle
_geom_angle_site_symmetry_1
_geom_angle_site_symmetry_3
_geom_angle_publ_flag
O6 Fe1 O12 132.22(11) . . ?
O6 Fe1 O4 132.92(10) . . ?
O12 Fe1 O4 88.07(11) . . ?
O6 Fe1 O8 72.93(11) . . ?
O12 Fe1 O8 87.28(11) . . ?
O4 Fe1 O8 88.82(11) . . ?
O6 Fe1 O10 88.89(10) . . ?
O12 Fe1 O10 73.92(10) . . ?
O4 Fe1 O10 131.11(11) . . ?
O8 Fe1 O10 133.65(11) . . ?
O6 Fe1 O2 86.60(11) . . ?
O12 Fe1 O2 135.12(11) . . ?
O4 Fe1 O2 73.61(10) . . ?
O8 Fe1 O2 131.50(11) . . ?
O10 Fe1 O2 87.76(10) . . ?
O1 Fe2 O3 101.92(13) . . ?
O1 Fe2 O2 156.32(12) . . ?
O3 Fe2 O2 95.41(12) . . ?
O1 Fe2 O4 93.98(12) . . ?
O3 Fe2 O4 158.26(11) . . ?
O2 Fe2 O4 74.24(10) . . ?
O1 Fe2 N2 96.98(12) . . ?
O3 Fe2 N2 86.43(12) . . ?
O2 Fe2 N2 100.11(11) . . ?
O4 Fe2 N2 76.92(12) . . ?
O1 Fe2 N1 86.71(12) . . ?
O3 Fe2 N1 89.28(12) . . ?
O2 Fe2 N1 77.42(11) . . ?
O4 Fe2 N1 106.50(11) . . ?
N2 Fe2 N1 174.84(13) . . ?
O7 Fe3 O5 100.33(13) . . ?
O7 Fe3 O8 155.09(12) . . ?
O5 Fe3 O8 98.20(12) . . ?
O7 Fe3 O6 95.04(12) . . ?
O5 Fe3 O6 157.16(11) . . ?
O8 Fe3 O6 72.99(10) . . ?
O7 Fe3 N4 86.28(12) . . ?
O5 Fe3 N4 92.15(12) . . ?
O8 Fe3 N4 76.51(11) . . ?
O6 Fe3 N4 105.69(11) . . ?
O7 Fe3 N3 95.22(12) . . ?
O5 Fe3 N3 85.62(12) . . ?
O8 Fe3 N3 102.68(11) . . ?
O6 Fe3 N3 76.19(11) . . ?
N4 Fe3 N3 177.51(13) . . ?
O9 Fe4 O11 100.96(12) . . ?
O9 Fe4 O12 94.28(11) . . ?
O11 Fe4 O12 158.70(11) . . ?
O9 Fe4 O10 157.01(11) . . ?
O11 Fe4 O10 95.76(11) . . ?
O12 Fe4 O10 74.40(10) . . ?
O9 Fe4 N5 87.02(12) . . ?
O11 Fe4 N5 90.42(12) . . ?
O12 Fe4 N5 105.27(11) . . ?
O10 Fe4 N5 77.12(11) . . ?
O9 Fe4 N6 96.92(12) . . ?
O11 Fe4 N6 86.35(12) . . ?
O12 Fe4 N6 77.04(11) . . ?
O10 Fe4 N6 99.81(11) . . ?
N5 Fe4 N6 175.31(12) . . ?
C1 O1 Fe2 134.3(3) . . ?
C5 O2 Fe2 110.7(2) . . ?
C5 O2 Fe1 128.8(2) . . ?
Fe2 O2 Fe1 105.90(12) . . ?
C6 O3 Fe2 132.2(3) . . ?
C10 O4 Fe2 110.3(2) . . ?
C10 O4 Fe1 130.8(2) . . ?
Fe2 O4 Fe1 106.03(12) . . ?
C11 O5 Fe3 135.1(3) . . ?
C15 O6 Fe1 130.1(2) . . ?
C15 O6 Fe3 111.8(2) . . ?
Fe1 O6 Fe3 107.39(12) . . ?
C16 O7 Fe3 134.5(3) . . ?
C20 O8 Fe3 112.0(2) . . ?
C20 O8 Fe1 127.9(2) . . ?
Fe3 O8 Fe1 106.53(12) . . ?
C21 O9 Fe4 133.7(3) . . ?
C25 O10 Fe4 110.1(2) . . ?
C25 O10 Fe1 130.3(2) . . ?
Fe4 O10 Fe1 105.28(12) . . ?
C26 O11 Fe4 133.5(3) . . ?
C30 O12 Fe4 110.3(2) . . ?
C30 O12 Fe1 129.8(2) . . ?
Fe4 O12 Fe1 106.23(12) . . ?
C3 N1 C4 119.0(3) . . ?
C3 N1 Fe2 127.1(3) . . ?
C4 N1 Fe2 113.9(2) . . ?
C8 N2 C9 118.7(3) . . ?
C8 N2 Fe2 126.3(3) . . ?
C9 N2 Fe2 114.1(2) . . ?
C13 N3 C14 117.7(3) . . ?
C13 N3 Fe3 126.7(3) . . ?
C14 N3 Fe3 114.6(2) . . ?
C18 N4 C19 118.4(3) . . ?
C18 N4 Fe3 126.5(3) . . ?
C19 N4 Fe3 114.9(2) . . ?
C23 N5 C24 118.1(3) . . ?
C23 N5 Fe4 127.0(3) . . ?
C24 N5 Fe4 114.8(2) . . ?
C28 N6 C29 119.0(3) . . ?
C28 N6 Fe4 126.1(3) . . ?
C29 N6 Fe4 113.8(2) . . ?
C91 N7 C92 119.3(5) . . ?
C91 N7 C93 123.3(5) . . ?
C92 N7 C93 117.2(5) . . ?
C94 N8 C95 118.4(5) . . ?
C94 N8 C96 124.6(6) . . ?
C95 N8 C96 116.4(5) . . ?
C98 N9 C97 119.0(7) . . ?
C98 N9 C99 123.9(7) . . ?
C97 N9 C99 117.0(6) . . ?
C100 N10 C102 120.1(5) . . ?
C100 N10 C101 123.4(5) . . ?
C102 N10 C101 116.5(5) . . ?
C103 N11 C105 121.1(5) . . ?
C103 N11 C104 121.1(5) . . ?
C105 N11 C104 117.7(6) . . ?
O1 C1 C31 118.7(4) . . ?
O1 C1 C2 123.5(4) . . ?
C31 C1 C2 117.8(4) . . ?
C34 C2 C1 119.6(4) . . ?
C34 C2 C3 117.1(4) . . ?
C1 C2 C3 123.3(3) . . ?
N1 C3 C2 125.1(3) . . ?
N1 C4 C35 115.9(3) . . ?
N1 C4 C5 106.3(3) . . ?
C35 C4 C5 111.6(3) . . ?
O2 C5 C4 109.9(3) . . ?
O3 C6 C7 123.7(4) . . ?
O3 C6 C41 118.4(4) . . ?
C7 C6 C41 117.9(4) . . ?
C44 C7 C6 119.4(4) . . ?
C44 C7 C8 117.7(4) . . ?
C6 C7 C8 122.9(4) . . ?
N2 C8 C7 125.5(4) . . ?
N2 C9 C45 112.7(3) . . ?
N2 C9 C10 106.8(3) . . ?
C45 C9 C10 113.3(3) . . ?
O4 C10 C9 108.8(3) . . ?
O5 C11 C51 119.3(4) . . ?
O5 C11 C12 123.4(4) . . ?
C51 C11 C12 117.3(4) . . ?
C54 C12 C11 119.7(4) . . ?
C54 C12 C13 117.5(4) . . ?
C11 C12 C13 122.8(4) . . ?
N3 C13 C12 125.3(4) . . ?
N3 C14 C55 115.1(3) . . ?
N3 C14 C15 105.7(3) . . ?
C55 C14 C15 111.0(3) . . ?
O6 C15 C14 108.9(3) . . ?
O7 C16 C61 118.1(4) . . ?
O7 C16 C17 123.5(4) . . ?
C61 C16 C17 118.4(4) . . ?
C64 C17 C16 120.2(4) . . ?
C64 C17 C18 116.9(4) . . ?
C16 C17 C18 122.8(4) . . ?
N4 C18 C17 126.4(4) . . ?
N4 C19 C65 115.2(3) . . ?
N4 C19 C20 105.7(3) . . ?
C65 C19 C20 111.8(3) . . ?
O8 C20 C19 109.1(3) . . ?
O9 C21 C71 119.3(4) . . ?
O9 C21 C22 123.2(3) . . ?
C71 C21 C22 117.5(4) . . ?
C74 C22 C21 119.8(4) . . ?
C74 C22 C23 116.9(4) . . ?
C21 C22 C23 123.2(3) . . ?
N5 C23 C22 125.1(4) . . ?
N5 C24 C75 113.7(3) . . ?
N5 C24 C25 106.1(3) . . ?
C75 C24 C25 112.3(3) . . ?
O10 C25 C24 109.6(3) . . ?
O11 C26 C81 119.0(4) . . ?
O11 C26 C27 123.3(4) . . ?
C81 C26 C27 117.8(4) . . ?
C84 C27 C26 119.1(4) . . ?
C84 C27 C28 117.7(4) . . ?
C26 C27 C28 123.2(4) . . ?
N6 C28 C27 125.6(4) . . ?
N6 C29 C85 113.0(3) . . ?
N6 C29 C30 106.7(3) . . ?
C85 C29 C30 112.9(3) . . ?
O12 C30 C29 109.6(3) . . ?
C32 C31 C1 120.9(4) . . ?
C31 C32 C33 120.8(4) . . ?
C34 C33 C32 119.5(4) . . ?
C33 C34 C2 121.3(4) . . ?
C40 C35 C36 119.3(4) . . ?
C40 C35 C4 119.7(4) . . ?
C36 C35 C4 120.9(4) . . ?
C37 C36 C35 119.9(4) . . ?
C36 C37 C38 121.2(4) . . ?
C37 C38 C39 118.8(4) . . ?
C38 C39 C40 120.6(4) . . ?
C35 C40 C39 120.3(4) . . ?
C42 C41 C6 121.7(5) . . ?
C41 C42 C43 119.8(5) . . ?
C44 C43 C42 119.5(5) . . ?
C43 C44 C7 121.7(5) . . ?
C50 C45 C46 118.4(4) . . ?
C50 C45 C9 121.4(4) . . ?
C46 C45 C9 120.2(4) . . ?
C45 C46 C47 120.7(4) . . ?
C48 C47 C46 119.6(5) . . ?
C47 C48 C49 121.0(4) . . ?
C48 C49 C50 118.9(5) . . ?
C45 C50 C49 121.3(4) . . ?
C52 C51 C11 121.3(4) . . ?
C51 C52 C53 121.2(4) . . ?
C54 C53 C52 119.1(4) . . ?
C53 C54 C12 121.4(4) . . ?
C56 C55 C60 118.8(4) . . ?
C56 C55 C14 120.6(4) . . ?
C60 C55 C14 120.6(4) . . ?
C57 C56 C55 120.7(4) . . ?
C56 C57 C58 120.7(5) . . ?
C59 C58 C57 119.5(5) . . ?
C58 C59 C60 120.6(5) . . ?
C55 C60 C59 119.6(4) . . ?
C62 C61 C16 119.9(4) . . ?
C61 C62 C63 122.2(4) . . ?
C64 C63 C62 118.5(4) . . ?
C63 C64 C17 120.8(4) . . ?
C66 C65 C70 118.4(4) . . ?
C66 C65 C19 120.3(4) . . ?
C70 C65 C19 121.2(4) . . ?
C65 C66 C67 121.2(5) . . ?
C68 C67 C66 119.4(6) . . ?
C67 C68 C69 120.9(5) . . ?
C70 C69 C68 119.2(6) . . ?
C69 C70 C65 120.8(6) . . ?
C72 C71 C21 120.8(4) . . ?
C71 C72 C73 121.3(4) . . ?
C74 C73 C72 119.2(4) . . ?
C73 C74 C22 121.4(4) . . ?
C76 C75 C80 119.5(4) . . ?
C76 C75 C24 119.7(4) . . ?
C80 C75 C24 120.7(4) . . ?
C75 C76 C77 120.5(5) . . ?
C78 C77 C76 119.6(5) . . ?
C77 C78 C79 120.2(5) . . ?
C80 C79 C78 119.4(5) . . ?
C79 C80 C75 120.8(5) . . ?
C82 C81 C26 121.1(4) . . ?
C81 C82 C83 121.8(4) . . ?
C84 C83 C82 118.8(4) . . ?
C83 C84 C27 121.4(4) . . ?
C86 C85 C90 119.3(4) . . ?
C86 C85 C29 119.7(4) . . ?
C90 C85 C29 121.0(4) . . ?
C87 C86 C85 118.9(5) . . ?
C88 C87 C86 120.9(6) . . ?
C87 C88 C89 120.5(5) . . ?
C88 C89 C90 119.9(6) . . ?
C89 C90 C85 120.5(5) . . ?
O13 C91 N7 127.0(5) . . ?
O14 C94 N8 129.3(6) . . ?
O15 C97 N9 123.2(8) . . ?
O16 C100 N10 126.5(5) . . ?
O17 C103 N11 125.6(6) . . ?

loop_
_geom_bond_atom_site_label_1
_geom_bond_atom_site_label_2
_geom_bond_distance
_geom_bond_site_symmetry_2
_geom_bond_publ_flag
Fe1 O6 2.015(3) . ?
Fe1 O12 2.022(3) . ?
Fe1 O4 2.027(3) . ?
Fe1 O8 2.040(3) . ?
Fe1 O10 2.041(3) . ?
Fe1 O2 2.042(3) . ?
Fe2 O1 1.921(3) . ?
Fe2 O3 1.929(3) . ?
Fe2 O2 2.014(3) . ?
Fe2 O4 2.025(3) . ?
Fe2 N2 2.134(3) . ?
Fe2 N1 2.142(3) . ?
Fe3 O7 1.928(3) . ?
Fe3 O5 1.934(3) . ?
Fe3 O8 2.025(3) . ?
Fe3 O6 2.028(3) . ?
Fe3 N4 2.143(3) . ?
Fe3 N3 2.151(3) . ?
Fe4 O9 1.921(3) . ?
Fe4 O11 1.938(3) . ?
Fe4 O12 2.018(3) . ?
Fe4 O10 2.023(3) . ?
Fe4 N5 2.119(3) . ?
Fe4 N6 2.129(3) . ?
O1 C1 1.315(4) . ?
O2 C5 1.418(4) . ?
O3 C6 1.321(5) . ?
O4 C10 1.426(4) . ?
O5 C11 1.307(5) . ?
O6 C15 1.402(4) . ?
O7 C16 1.319(5) . ?
O8 C20 1.411(4) . ?
O9 C21 1.317(5) . ?
O10 C25 1.413(4) . ?
O11 C26 1.304(5) . ?
O12 C30 1.410(4) . ?
O13 C91 1.221(6) . ?
O14 C94 1.219(7) . ?
O15 C97 1.250(9) . ?
O16 C100 1.219(6) . ?
O17 C103 1.221(6) . ?
N1 C3 1.279(5) . ?
N1 C4 1.488(5) . ?
N2 C8 1.287(5) . ?
N2 C9 1.490(5) . ?
N3 C13 1.288(5) . ?
N3 C14 1.494(5) . ?
N4 C18 1.284(5) . ?
N4 C19 1.494(5) . ?
N5 C23 1.292(5) . ?
N5 C24 1.480(5) . ?
N6 C28 1.290(5) . ?
N6 C29 1.485(5) . ?
N7 C91 1.305(7) . ?
N7 C92 1.434(7) . ?
N7 C93 1.451(7) . ?
N8 C94 1.299(7) . ?
N8 C95 1.431(7) . ?
N8 C96 1.456(9) . ?
N9 C98 1.361(8) . ?
N9 C97 1.393(9) . ?
N9 C99 1.418(8) . ?
N10 C100 1.329(6) . ?
N10 C102 1.432(7) . ?
N10 C101 1.436(6) . ?
N11 C103 1.323(7) . ?
N11 C105 1.427(8) . ?
N11 C104 1.458(8) . ?
C1 C31 1.408(6) . ?
C1 C2 1.419(5) . ?
C2 C34 1.408(5) . ?
C2 C3 1.450(5) . ?
C4 C35 1.515(5) . ?
C4 C5 1.526(5) . ?
C6 C7 1.409(6) . ?
C6 C41 1.413(6) . ?
C7 C44 1.407(6) . ?
C7 C8 1.447(6) . ?
C9 C45 1.514(5) . ?
C9 C10 1.530(5) . ?
C11 C51 1.417(6) . ?
C11 C12 1.419(6) . ?
C12 C54 1.408(6) . ?
C12 C13 1.444(6) . ?
C14 C55 1.510(5) . ?
C14 C15 1.545(5) . ?
C16 C61 1.411(6) . ?
C16 C17 1.413(6) . ?
C17 C64 1.407(5) . ?
C17 C18 1.435(6) . ?
C19 C65 1.512(5) . ?
C19 C20 1.540(5) . ?
C21 C71 1.408(5) . ?
C21 C22 1.418(5) . ?
C22 C74 1.410(5) . ?
C22 C23 1.447(5) . ?
C24 C75 1.510(5) . ?
C24 C25 1.541(5) . ?
C26 C81 1.410(6) . ?
C26 C27 1.426(6) . ?
C27 C84 1.418(5) . ?
C27 C28 1.432(5) . ?
C29 C85 1.509(5) . ?
C29 C30 1.523(6) . ?
C31 C32 1.379(6) . ?
C32 C33 1.394(7) . ?
C33 C34 1.360(6) . ?
C35 C40 1.378(6) . ?
C35 C36 1.397(5) . ?
C36 C37 1.378(6) . ?
C37 C38 1.381(7) . ?
C38 C39 1.386(7) . ?
C39 C40 1.388(6) . ?
C41 C42 1.381(7) . ?
C42 C43 1.398(7) . ?
C43 C44 1.372(7) . ?
C45 C50 1.371(6) . ?
C45 C46 1.375(6) . ?
C46 C47 1.401(6) . ?
C47 C48 1.358(7) . ?
C48 C49 1.367(7) . ?
C49 C50 1.401(6) . ?
C51 C52 1.376(6) . ?
C52 C53 1.387(7) . ?
C53 C54 1.379(6) . ?
C55 C56 1.389(5) . ?
C55 C60 1.392(6) . ?
C56 C57 1.372(6) . ?
C57 C58 1.376(7) . ?
C58 C59 1.369(7) . ?
C59 C60 1.401(6) . ?
C61 C62 1.378(6) . ?
C62 C63 1.398(7) . ?
C63 C64 1.383(6) . ?
C65 C66 1.380(6) . ?
C65 C70 1.389(6) . ?
C66 C67 1.395(7) . ?
C67 C68 1.353(10) . ?
C68 C69 1.394(10) . ?
C69 C70 1.385(8) . ?
C71 C72 1.383(6) . ?
C72 C73 1.384(7) . ?
C73 C74 1.363(6) . ?
C75 C76 1.375(6) . ?
C75 C80 1.390(6) . ?
C76 C77 1.404(6) . ?
C77 C78 1.375(8) . ?
C78 C79 1.406(8) . ?
C79 C80 1.378(6) . ?
C81 C82 1.374(7) . ?
C82 C83 1.384(7) . ?
C83 C84 1.378(6) . ?
C85 C86 1.395(6) . ?
C85 C90 1.397(6) . ?
C86 C87 1.393(6) . ?
C87 C88 1.369(9) . ?
C88 C89 1.371(9) . ?
C89 C90 1.380(7) . ?
